data_4310596
loop_
_publ_author_name
'Jing-Lin Chen'
'Li-Yi Zhang'
'Zhong-Ning Chen'
'Li-Bin Gao'
'Masaaki Abe'
'Yoichi Sasaki'

_publ_contact_author
;
Zhong-Ning Chen
Fujian Institute of Research on the Structure of Matter, 
Chinese Academy of Sciences, Fuzhou, Fujian 350002, China.
;
_publ_contact_author_email '  czn@ms.fjirsm.ac.cn '
_publ_section_title
;
 Syntheses, Structures, and Redox Properties of Dimeric Triruthenium
 Clusters Bridged by Bis(diphenylphosphino)acetylene and -ethylene
;
_journal_name_full 'Inorganic Chemistry'
_journal_page_first 1481
_journal_page_last 1490
_journal_paper_doi 10.1021/ic0344968
_journal_volume 43
_journal_year 2004
_chemical_formula_sum 'C39.5 H49 F6 N4 O14.75 P Ru3 Sb'
_chemical_formula_weight 1385.76
_chemical_name_systematic
;
 ?
;
_space_group_IT_number 2
_symmetry_cell_setting triclinic
_symmetry_space_group_name_Hall '-P 1'
_symmetry_space_group_name_H-M 'P -1'
_atom_sites_solution_hydrogens geom
_atom_sites_solution_primary direct
_atom_sites_solution_secondary difmap
_audit_creation_method SHELXL-97
_cell_angle_alpha 82.3040(10)
_cell_angle_beta 82.5200(10)
_cell_angle_gamma 79.4480(10)
_cell_formula_units_Z 2
_cell_length_a 12.2860(3)
_cell_length_b 15.93620(10)
_cell_length_c 19.5404(4)
_cell_measurement_reflns_used 5562
_cell_measurement_temperature 293(2)
_cell_measurement_theta_max 22.50
_cell_measurement_theta_min 1.06
_cell_volume 3705.30(12)
_computing_cell_refinement 'Siemens SMART & SAINT'
_computing_data_collection 'Siemens SMART'
_computing_data_reduction 'Siemens XPREP'
_computing_molecular_graphics 'Bruker SHELXTL'
_computing_publication_material 'Bruker SHELXTL'
_computing_structure_refinement 'Siemens SHELXTL'
_computing_structure_solution 'Siemens SHELXTL'
_diffrn_ambient_temperature 293(2)
_diffrn_measured_fraction_theta_full 0.998
_diffrn_measured_fraction_theta_max 0.998
_diffrn_measurement_device_type 'Siemens SMART CCD'
_diffrn_measurement_method 'phi and omega scans'
_diffrn_radiation_monochromator graphite
_diffrn_radiation_source 'fine-focus sealed tube'
_diffrn_radiation_type MoK\a
_diffrn_radiation_wavelength 0.71073
_diffrn_reflns_av_R_equivalents 0.0514
_diffrn_reflns_av_sigmaI/netI 0.0762
_diffrn_reflns_limit_h_max 13
_diffrn_reflns_limit_h_min -12
_diffrn_reflns_limit_k_max 12
_diffrn_reflns_limit_k_min -17
_diffrn_reflns_limit_l_max 21
_diffrn_reflns_limit_l_min -21
_diffrn_reflns_number 15563
_diffrn_reflns_theta_full 22.50
_diffrn_reflns_theta_max 22.50
_diffrn_reflns_theta_min 1.06
_diffrn_standards_decay_% 0
_diffrn_standards_interval_count 0
_diffrn_standards_interval_time .
_diffrn_standards_number 0
_exptl_absorpt_coefficient_mu 1.042
_exptl_absorpt_correction_T_max 1.0000
_exptl_absorpt_correction_T_min .6208
_exptl_absorpt_correction_type empirical
_exptl_absorpt_process_details 'SADABS (Sheldrick, 1996)'
_exptl_crystal_colour green
_exptl_crystal_density_diffrn 1.242
_exptl_crystal_density_method 'not measured'
_exptl_crystal_description block
_exptl_crystal_F_000 1368
_exptl_crystal_size_max .54
_exptl_crystal_size_mid .40
_exptl_crystal_size_min .12
_refine_diff_density_max 1.647
_refine_diff_density_min -1.377
_refine_diff_density_rms 0.300
_refine_ls_extinction_method none
_refine_ls_goodness_of_fit_ref 1.199
_refine_ls_hydrogen_treatment mixed
_refine_ls_matrix_type full
_refine_ls_number_parameters 649
_refine_ls_number_reflns 9676
_refine_ls_number_restraints 1
_refine_ls_restrained_S_all 1.199
_refine_ls_R_factor_all 0.1416
_refine_ls_R_factor_gt 0.0909
_refine_ls_shift/su_max 0.001
_refine_ls_shift/su_mean 0.000
_refine_ls_structure_factor_coef Fsqd
_refine_ls_weighting_details 'calc w=1/[\s^2^(Fo^2^)+(0.1340P)^2^+44.1339P] where P=(Fo^2^+2Fc^2^)/3'
_refine_ls_weighting_scheme calc
_refine_ls_wR_factor_gt 0.2503
_refine_ls_wR_factor_ref 0.3051
_reflns_number_gt 6586
_reflns_number_total 9676
_reflns_threshold_expression >2sigma(I)
_cod_data_source_file ic0344968si20031017_122604_5.cif
_cod_data_source_block 5_Compound6
_cod_depositor_comments
;
The following automatic conversions were performed:
'_symmetry_cell_setting' value 'Triclinic' changed to 'triclinic'
according to '/home/saulius/struct/CIF-dictionaries/cif_core.dic'
dictionary named 'cif_core.dic' version 2.4.1 from 2010-06-29.

Automatic conversion script
Id: cif_fix_enum 1527 2010-12-29 10:47:43Z saulius 
;
_cod_original_formula_sum 'C39.50 H49 F6 N4 O14.75 P Ru3 Sb'
_cod_database_code 4310596

loop_
_symmetry_equiv_pos_as_xyz
'x, y, z'
'-x, -y, -z'

loop_
_atom_site_label
_atom_site_type_symbol
_atom_site_fract_x
_atom_site_fract_y
_atom_site_fract_z
_atom_site_U_iso_or_equiv
_atom_site_adp_type
_atom_site_occupancy
_atom_site_symmetry_multiplicity
_atom_site_calc_flag
_atom_site_refinement_flags
_atom_site_disorder_assembly
_atom_site_disorder_group
Sb1 Sb 0.7371(2) 0.24838(18) -0.20051(13) 0.1453(10) Uani 1 1 d . . .
Ru1 Ru 0.04386(10) -0.27301(7) -0.10425(6) 0.0361(4) Uani 1 1 d . . .
Ru2 Ru 0.26049(10) -0.16339(8) -0.12370(6) 0.0383(4) Uani 1 1 d . . .
Ru3 Ru 0.13471(11) -0.17422(8) -0.26188(7) 0.0425(4) Uani 1 1 d . . .
P1 P -0.0734(3) -0.3647(2) -0.0391(2) 0.0390(10) Uani 1 1 d . . .
F1 F 0.758(4) 0.3595(17) -0.2305(18) 0.308(19) Uani 1 1 d . . .
F2 F 0.593(2) 0.278(3) -0.171(2) 0.35(2) Uani 1 1 d . . .
F3 F 0.713(3) 0.237(2) -0.2882(12) 0.238(12) Uani 1 1 d . . .
F4 F 0.8849(18) 0.217(2) -0.2287(13) 0.229(12) Uani 1 1 d . . .
F5 F 0.771(2) 0.2652(19) -0.1135(10) 0.216(11) Uani 1 1 d . . .
F6 F 0.723(4) 0.1393(19) -0.1711(18) 0.32(2) Uani 1 1 d . . .
O1 O 0.1472(8) -0.2002(6) -0.1647(5) 0.037(2) Uani 1 1 d . . .
O01 O 0.520(3) 0.034(2) -0.2962(19) 0.122(14) Uani 0.50 1 d PD . .
O02 O 0.406(3) -0.456(2) -0.245(2) 0.16(2) Uani 0.50 1 d P . .
O2 O 0.0076(8) -0.1914(7) -0.0299(6) 0.047(3) Uani 1 1 d . . .
O3 O 0.1609(9) -0.1332(7) -0.0342(5) 0.050(3) Uani 1 1 d . . .
O03 O -0.186(3) -0.319(3) -0.334(4) 0.23(3) Uani 0.50 1 d P . .
O4 O 0.1678(9) -0.3468(7) -0.0534(6) 0.053(3) Uani 1 1 d . . .
O04 O 0.389(9) -0.286(5) -0.485(5) 0.21(6) Uani 0.25 1 d P . .
O5 O 0.3197(9) -0.2845(7) -0.0809(6) 0.060(3) Uani 1 1 d . . .
O6 O 0.3827(9) -0.1848(8) -0.2052(6) 0.057(3) Uani 1 1 d . . .
O7 O 0.2990(10) -0.2082(10) -0.2929(6) 0.074(4) Uani 1 1 d . . .
O8 O 0.2168(10) -0.0383(6) -0.1629(6) 0.054(3) Uani 1 1 d . . .
O9 O 0.1527(11) -0.0480(7) -0.2626(6) 0.063(3) Uani 1 1 d . . .
O10 O 0.0685(10) -0.3630(6) -0.1719(6) 0.054(3) Uani 1 1 d . . .
O11 O 0.1142(12) -0.2956(8) -0.2758(6) 0.069(4) Uani 1 1 d . . .
O12 O -0.0928(8) -0.2071(7) -0.1479(6) 0.053(3) Uani 1 1 d . . .
O13 O -0.0321(9) -0.1357(8) -0.2496(6) 0.065(3) Uani 1 1 d . . .
N1 N 0.3889(9) -0.1258(8) -0.0785(7) 0.042(3) Uani 1 1 d . . .
N2 N 0.1192(12) -0.1435(9) -0.3696(7) 0.056(4) Uani 1 1 d . . .
N3 N 0.6684(12) -0.0768(10) 0.0000(8) 0.065(4) Uani 1 1 d . . .
N4 N 0.092(2) -0.0811(15) -0.5822(10) 0.111(7) Uani 1 1 d . . .
C1 C 0.0671(13) -0.1462(9) -0.0078(8) 0.040(4) Uani 1 1 d . . .
C01 C 0.516(4) 0.120(3) -0.283(3) 0.14(3) Uani 0.50 1 d PD . .
C2 C 0.0204(14) -0.1056(11) 0.0566(8) 0.050(4) Uani 1 1 d . . .
H2A H 0.0718 -0.0724 0.0681 0.074 Uiso 1 1 calc R . .
H2B H 0.0083 -0.1495 0.0941 0.074 Uiso 1 1 calc R . .
H2C H -0.0491 -0.0687 0.0490 0.074 Uiso 1 1 calc R . .
C3 C 0.2704(15) -0.3448(10) -0.0558(9) 0.051(4) Uani 1 1 d . . .
C4 C 0.3421(17) -0.4236(12) -0.0249(13) 0.093(8) Uani 1 1 d . . .
H4A H 0.4178 -0.4144 -0.0295 0.140 Uiso 1 1 calc R . .
H4B H 0.3378 -0.4716 -0.0487 0.140 Uiso 1 1 calc R . .
H4C H 0.3164 -0.4354 0.0234 0.140 Uiso 1 1 calc R . .
C5 C 0.1790(13) -0.0067(10) -0.2196(9) 0.047(4) Uani 1 1 d . . .
C6 C 0.1583(19) 0.0887(11) -0.2350(11) 0.078(6) Uani 1 1 d . . .
H6A H 0.1298 0.1044 -0.2792 0.117 Uiso 1 1 calc R . .
H6B H 0.2269 0.1099 -0.2361 0.117 Uiso 1 1 calc R . .
H6C H 0.1051 0.1130 -0.1995 0.117 Uiso 1 1 calc R . .
C7 C 0.3825(15) -0.2064(11) -0.2644(10) 0.057(5) Uani 1 1 d . . .
C8 C 0.4942(15) -0.2268(16) -0.3053(10) 0.086(7) Uani 1 1 d . . .
H8A H 0.5516 -0.2228 -0.2776 0.129 Uiso 1 1 calc R . .
H8B H 0.4982 -0.1868 -0.3465 0.129 Uiso 1 1 calc R . .
H8C H 0.5041 -0.2841 -0.3181 0.129 Uiso 1 1 calc R . .
C9 C 0.0958(13) -0.3601(10) -0.2361(9) 0.047(4) Uani 1 1 d . . .
C10 C 0.103(2) -0.4415(12) -0.2681(12) 0.100(8) Uani 1 1 d . . .
H10A H 0.0865 -0.4864 -0.2326 0.150 Uiso 1 1 calc R . .
H10B H 0.1775 -0.4572 -0.2902 0.150 Uiso 1 1 calc R . .
H10C H 0.0512 -0.4329 -0.3019 0.150 Uiso 1 1 calc R . .
C11 C -0.1057(14) -0.1595(11) -0.2032(9) 0.052(4) Uani 1 1 d . . .
C12 C -0.2257(15) -0.1227(14) -0.2179(11) 0.081(6) Uani 1 1 d . . .
H12A H -0.2764 -0.1439 -0.1808 0.122 Uiso 1 1 calc R . .
H12B H -0.2391 -0.1399 -0.2608 0.122 Uiso 1 1 calc R . .
H12C H -0.2368 -0.0611 -0.2211 0.122 Uiso 1 1 calc R . .
C13 C 0.0034(13) -0.4730(10) -0.0288(8) 0.045(4) Uani 1 1 d . . .
H01A H 0.0512 -0.4922 -0.0666 0.054 Uiso 1 1 calc R . .
C21 C 0.4152(14) -0.1598(11) -0.0157(9) 0.055(5) Uani 1 1 d . . .
H21A H 0.3694 -0.1955 0.0104 0.066 Uiso 1 1 calc R . .
C22 C 0.5046(14) -0.1460(10) 0.0132(10) 0.058(5) Uani 1 1 d . . .
H22A H 0.5179 -0.1708 0.0578 0.069 Uiso 1 1 calc R . .
C23 C 0.5774(11) -0.0928(9) -0.0262(9) 0.045(4) Uani 1 1 d . . .
C24 C 0.5463(13) -0.0573(10) -0.0914(9) 0.049(4) Uani 1 1 d . . .
H24A H 0.5891 -0.0209 -0.1194 0.059 Uiso 1 1 calc R . .
C25 C 0.4559(14) -0.0749(11) -0.1144(10) 0.055(4) Uani 1 1 d . . .
H25A H 0.4389 -0.0499 -0.1583 0.065 Uiso 1 1 calc R . .
C26 C 0.7013(16) -0.1168(12) 0.0681(11) 0.072(6) Uani 1 1 d . . .
H26A H 0.6446 -0.1477 0.0918 0.107 Uiso 1 1 calc R . .
H26B H 0.7103 -0.0731 0.0952 0.107 Uiso 1 1 calc R . .
H26C H 0.7704 -0.1558 0.0618 0.107 Uiso 1 1 calc R . .
C27 C 0.7488(15) -0.0287(13) -0.0420(12) 0.080(6) Uani 1 1 d . . .
H27A H 0.7214 -0.0056 -0.0856 0.119 Uiso 1 1 calc R . .
H27B H 0.8186 -0.0663 -0.0501 0.119 Uiso 1 1 calc R . .
H27C H 0.7592 0.0174 -0.0178 0.119 Uiso 1 1 calc R . .
C31 C 0.1867(19) -0.0941(14) -0.4092(9) 0.075(6) Uani 1 1 d . . .
H31A H 0.2394 -0.0732 -0.3890 0.090 Uiso 1 1 calc R . .
C32 C 0.178(2) -0.0739(17) -0.4802(12) 0.104(8) Uani 1 1 d . . .
H32A H 0.2267 -0.0403 -0.5061 0.125 Uiso 1 1 calc R . .
C33 C 0.102(2) -0.1011(16) -0.5137(10) 0.089(7) Uani 1 1 d . . .
C34 C 0.031(2) -0.1541(17) -0.4695(11) 0.094(7) Uani 1 1 d . . .
H34A H -0.0227 -0.1756 -0.4877 0.112 Uiso 1 1 calc R . .
C35 C 0.0454(18) -0.1719(14) -0.4021(10) 0.078(6) Uani 1 1 d . . .
H35A H -0.0001 -0.2072 -0.3752 0.094 Uiso 1 1 calc R . .
C36 C 0.163(3) -0.029(2) -0.6244(16) 0.150(13) Uani 1 1 d . . .
H36A H 0.2109 -0.0118 -0.5961 0.225 Uiso 1 1 calc R . .
H36B H 0.1184 0.0208 -0.6461 0.225 Uiso 1 1 calc R . .
H36C H 0.2066 -0.0615 -0.6594 0.225 Uiso 1 1 calc R . .
C37 C 0.006(3) -0.117(3) -0.6127(14) 0.172(17) Uani 1 1 d . . .
H37A H -0.0359 -0.1481 -0.5765 0.259 Uiso 1 1 calc R . .
H37B H 0.0426 -0.1545 -0.6462 0.259 Uiso 1 1 calc R . .
H37C H -0.0434 -0.0705 -0.6351 0.259 Uiso 1 1 calc R . .
C101 C -0.1289(14) -0.3453(10) 0.0502(8) 0.048(4) Uani 1 1 d . . .
C102 C -0.2347(16) -0.3542(12) 0.0784(10) 0.067(5) Uani 1 1 d . . .
H10D H -0.2831 -0.3690 0.0509 0.080 Uiso 1 1 calc R . .
C103 C -0.272(3) -0.3414(15) 0.1481(14) 0.100(8) Uani 1 1 d . . .
H10E H -0.3449 -0.3453 0.1665 0.120 Uiso 1 1 calc R . .
C104 C -0.200(3) -0.3235(16) 0.1870(12) 0.099(9) Uani 1 1 d . . .
H10F H -0.2238 -0.3149 0.2330 0.118 Uiso 1 1 calc R . .
C105 C -0.089(3) -0.3171(13) 0.1622(11) 0.091(8) Uani 1 1 d . . .
H10G H -0.0399 -0.3071 0.1911 0.109 Uiso 1 1 calc R . .
C106 C -0.0572(18) -0.3262(11) 0.0929(10) 0.067(5) Uani 1 1 d . . .
H10H H 0.0147 -0.3193 0.0743 0.080 Uiso 1 1 calc R . .
C111 C -0.1920(13) -0.3737(10) -0.0830(9) 0.051(4) Uani 1 1 d . . .
C112 C -0.2810(15) -0.3065(13) -0.0856(11) 0.071(5) Uani 1 1 d . . .
H11A H -0.2790 -0.2570 -0.0656 0.085 Uiso 1 1 calc R . .
C113 C -0.3735(16) -0.3122(15) -0.1177(12) 0.082(6) Uani 1 1 d . . .
H11B H -0.4349 -0.2683 -0.1169 0.098 Uiso 1 1 calc R . .
C114 C -0.374(2) -0.3819(16) -0.1503(13) 0.089(7) Uani 1 1 d . . .
H11C H -0.4359 -0.3858 -0.1717 0.106 Uiso 1 1 calc R . .
C115 C -0.284(2) -0.4465(14) -0.1517(11) 0.082(6) Uani 1 1 d . . .
H11D H -0.2837 -0.4928 -0.1762 0.098 Uiso 1 1 calc R . .
C116 C -0.1943(16) -0.4435(12) -0.1172(10) 0.063(5) Uani 1 1 d . . .
H11E H -0.1347 -0.4890 -0.1169 0.076 Uiso 1 1 calc R . .

loop_
_atom_site_aniso_label
_atom_site_aniso_U_11
_atom_site_aniso_U_22
_atom_site_aniso_U_33
_atom_site_aniso_U_23
_atom_site_aniso_U_13
_atom_site_aniso_U_12
Sb1 0.148(2) 0.159(2) 0.1074(17) 0.0234(15) -0.0162(15) 0.0039(16)
Ru1 0.0353(7) 0.0342(7) 0.0393(7) 0.0036(5) -0.0092(5) -0.0097(5)
Ru2 0.0339(7) 0.0424(7) 0.0401(8) 0.0036(6) -0.0094(5) -0.0125(5)
Ru3 0.0450(8) 0.0485(8) 0.0356(8) 0.0032(6) -0.0082(6) -0.0146(6)
P1 0.038(2) 0.032(2) 0.046(2) 0.0020(18) -0.0049(18) -0.0084(17)
F1 0.48(6) 0.14(2) 0.27(3) 0.02(2) 0.00(4) -0.02(3)
F2 0.17(3) 0.46(6) 0.32(4) 0.04(4) 0.03(3) 0.08(3)
F3 0.28(3) 0.29(3) 0.15(2) -0.01(2) -0.08(2) -0.04(2)
F4 0.132(17) 0.35(4) 0.19(2) -0.08(2) -0.011(15) 0.033(19)
F5 0.20(2) 0.33(3) 0.101(14) -0.026(17) -0.024(14) 0.00(2)
F6 0.48(6) 0.19(3) 0.30(4) 0.12(3) -0.09(4) -0.13(3)
O1 0.047(6) 0.039(6) 0.034(6) -0.005(4) -0.012(5) -0.021(5)
O01 0.13(3) 0.11(3) 0.10(3) 0.05(2) 0.03(2) -0.02(2)
O02 0.16(3) 0.15(3) 0.23(4) 0.06(3) -0.16(3) -0.13(3)
O2 0.041(6) 0.052(7) 0.052(7) -0.009(5) -0.002(5) -0.017(5)
O3 0.045(7) 0.062(7) 0.049(7) -0.007(6) -0.007(5) -0.027(6)
O03 0.07(3) 0.13(4) 0.46(10) -0.04(5) 0.05(4) -0.03(2)
O4 0.035(6) 0.050(7) 0.069(8) 0.021(6) -0.014(5) -0.011(5)
O04 0.29(12) 0.12(6) 0.22(10) -0.14(7) -0.12(9) 0.14(7)
O5 0.052(7) 0.052(7) 0.078(9) 0.025(6) -0.030(6) -0.020(6)
O6 0.044(7) 0.081(9) 0.049(8) -0.014(6) 0.004(6) -0.019(6)
O7 0.048(8) 0.125(12) 0.049(8) -0.015(7) -0.008(6) -0.009(7)
O8 0.072(8) 0.038(6) 0.058(8) 0.014(5) -0.031(6) -0.021(5)
O9 0.096(10) 0.046(7) 0.050(7) 0.014(6) -0.022(7) -0.020(6)
O10 0.069(8) 0.038(6) 0.057(8) -0.011(5) -0.003(6) -0.017(5)
O11 0.116(11) 0.058(8) 0.041(7) -0.009(6) -0.010(7) -0.033(7)
O12 0.038(6) 0.058(7) 0.057(7) 0.023(6) -0.012(5) -0.007(5)
O13 0.045(7) 0.097(10) 0.048(7) 0.017(7) -0.005(6) -0.013(7)
N1 0.030(7) 0.050(8) 0.048(8) 0.001(6) -0.003(6) -0.013(6)
N2 0.069(10) 0.057(9) 0.041(8) 0.012(7) -0.013(7) -0.021(8)
N3 0.054(9) 0.065(10) 0.082(12) -0.002(8) -0.025(8) -0.018(8)
N4 0.14(2) 0.131(19) 0.057(13) 0.006(12) -0.016(13) -0.023(15)
C1 0.037(9) 0.026(8) 0.053(10) 0.000(7) 0.000(8) -0.004(7)
C01 0.11(4) 0.21(7) 0.07(3) -0.01(4) 0.00(3) 0.08(5)
C2 0.051(10) 0.056(10) 0.042(10) -0.006(8) 0.002(8) -0.016(8)
C3 0.058(12) 0.039(10) 0.056(11) -0.009(8) -0.009(9) -0.006(8)
C4 0.074(14) 0.052(12) 0.14(2) 0.060(13) -0.038(14) -0.013(10)
C5 0.050(10) 0.047(10) 0.049(11) -0.009(9) -0.005(8) -0.020(8)
C6 0.110(17) 0.052(12) 0.073(14) 0.017(10) -0.035(12) -0.017(11)
C7 0.048(11) 0.061(12) 0.052(12) 0.003(9) 0.010(9) -0.001(9)
C8 0.045(11) 0.15(2) 0.060(13) -0.042(14) 0.004(9) -0.007(12)
C9 0.051(10) 0.049(10) 0.040(11) 0.002(8) -0.007(8) -0.012(8)
C10 0.16(2) 0.046(12) 0.100(18) -0.039(12) -0.006(16) -0.014(13)
C11 0.045(10) 0.056(11) 0.053(11) -0.005(9) -0.016(9) 0.001(8)
C12 0.046(11) 0.102(16) 0.085(15) 0.015(13) -0.015(10) 0.004(11)
C13 0.042(9) 0.046(9) 0.042(9) 0.009(7) 0.002(7) -0.011(7)
C21 0.047(10) 0.067(12) 0.052(11) 0.016(9) -0.015(9) -0.022(9)
C22 0.060(11) 0.045(10) 0.073(13) 0.002(9) -0.029(10) -0.008(9)
C23 0.024(8) 0.036(9) 0.076(12) -0.008(8) -0.013(8) -0.007(7)
C24 0.045(10) 0.052(10) 0.053(11) 0.008(8) -0.011(8) -0.020(8)
C25 0.047(10) 0.055(11) 0.063(12) -0.009(9) -0.007(9) -0.011(8)
C26 0.069(13) 0.060(12) 0.094(16) -0.015(11) -0.042(12) -0.004(10)
C27 0.045(11) 0.079(14) 0.122(19) -0.019(13) -0.013(11) -0.021(10)
C31 0.104(16) 0.099(16) 0.026(10) 0.009(10) -0.011(10) -0.033(13)
C32 0.11(2) 0.13(2) 0.063(16) 0.026(15) 0.006(14) -0.049(17)
C33 0.12(2) 0.108(18) 0.037(12) -0.007(12) -0.027(13) -0.011(15)
C34 0.113(19) 0.14(2) 0.044(13) -0.005(13) -0.036(13) -0.038(16)
C35 0.084(15) 0.104(17) 0.057(13) 0.006(11) -0.026(11) -0.043(13)
C36 0.20(4) 0.16(3) 0.09(2) 0.03(2) -0.03(2) -0.05(3)
C37 0.18(3) 0.26(4) 0.07(2) -0.06(2) -0.08(2) 0.04(3)
C101 0.060(11) 0.035(9) 0.044(10) -0.001(7) 0.005(8) -0.006(8)
C102 0.068(13) 0.059(12) 0.068(13) -0.006(10) 0.016(10) -0.011(10)
C103 0.13(2) 0.086(17) 0.076(18) -0.008(14) 0.027(17) -0.017(16)
C104 0.14(3) 0.088(18) 0.046(14) -0.009(12) 0.032(16) 0.005(17)
C105 0.17(3) 0.064(14) 0.042(13) -0.002(10) -0.019(15) -0.011(15)
C106 0.093(15) 0.055(11) 0.056(13) -0.006(9) -0.009(11) -0.022(10)
C111 0.044(10) 0.047(10) 0.063(12) -0.006(9) -0.007(8) -0.012(8)
C112 0.056(12) 0.076(14) 0.079(14) 0.002(11) -0.024(10) -0.004(10)
C113 0.048(12) 0.080(15) 0.110(18) 0.005(14) -0.012(12) 0.000(11)
C114 0.086(17) 0.090(17) 0.103(18) 0.018(14) -0.048(14) -0.043(14)
C115 0.105(18) 0.069(14) 0.082(15) -0.013(11) -0.044(14) -0.013(13)
C116 0.072(13) 0.056(11) 0.071(13) -0.008(10) -0.031(10) -0.017(9)

loop_
_atom_type_symbol
_atom_type_description
_atom_type_scat_dispersion_real
_atom_type_scat_dispersion_imag
_atom_type_scat_source
C C 0.0033 0.0016 'International Tables Vol C Tables 4.2.6.8 and 6.1.1.4'
H H 0.0000 0.0000 'International Tables Vol C Tables 4.2.6.8 and 6.1.1.4'
N N 0.0061 0.0033 'International Tables Vol C Tables 4.2.6.8 and 6.1.1.4'
O O 0.0106 0.0060 'International Tables Vol C Tables 4.2.6.8 and 6.1.1.4'
F F 0.0171 0.0103 'International Tables Vol C Tables 4.2.6.8 and 6.1.1.4'
P P 0.1023 0.0942 'International Tables Vol C Tables 4.2.6.8 and 6.1.1.4'
Ru Ru -1.2594 0.8363 'International Tables Vol C Tables 4.2.6.8 and 6.1.1.4'
Sb Sb -0.5866 1.5461 'International Tables Vol C Tables 4.2.6.8 and 6.1.1.4'

loop_
_geom_angle_atom_site_label_1
_geom_angle_atom_site_label_2
_geom_angle_atom_site_label_3
_geom_angle
_geom_angle_site_symmetry_1
_geom_angle_site_symmetry_3
_geom_angle_publ_flag
F6 Sb1 F2 88.1(19) . . ?
F6 Sb1 F3 92.0(16) . . ?
F2 Sb1 F3 94.3(17) . . ?
F6 Sb1 F4 91.3(17) . . ?
F2 Sb1 F4 179.0(15) . . ?
F3 Sb1 F4 86.5(12) . . ?
F6 Sb1 F1 177.3(19) . . ?
F2 Sb1 F1 94.4(19) . . ?
F3 Sb1 F1 88.8(15) . . ?
F4 Sb1 F1 86.2(16) . . ?
F6 Sb1 F5 91.4(15) . . ?
F2 Sb1 F5 88.8(16) . . ?
F3 Sb1 F5 175.4(13) . . ?
F4 Sb1 F5 90.4(11) . . ?
F1 Sb1 F5 87.6(15) . . ?
O4 Ru1 O2 91.8(5) . . ?
O4 Ru1 O12 173.3(4) . . ?
O2 Ru1 O12 87.5(5) . . ?
O4 Ru1 O1 94.0(4) . . ?
O2 Ru1 O1 93.3(4) . . ?
O12 Ru1 O1 92.8(4) . . ?
O4 Ru1 O10 87.7(5) . . ?
O2 Ru1 O10 173.5(4) . . ?
O12 Ru1 O10 92.2(5) . . ?
O1 Ru1 O10 93.2(4) . . ?
O4 Ru1 P1 85.7(3) . . ?
O2 Ru1 P1 90.5(3) . . ?
O12 Ru1 P1 87.6(3) . . ?
O1 Ru1 P1 176.2(3) . . ?
O10 Ru1 P1 83.0(3) . . ?
O1 Ru2 O8 93.2(4) . . ?
O1 Ru2 O5 93.3(4) . . ?
O8 Ru2 O5 173.4(4) . . ?
O1 Ru2 O3 95.1(4) . . ?
O8 Ru2 O3 87.3(5) . . ?
O5 Ru2 O3 93.1(5) . . ?
O1 Ru2 O6 95.7(4) . . ?
O8 Ru2 O6 91.6(5) . . ?
O5 Ru2 O6 86.9(5) . . ?
O3 Ru2 O6 169.1(4) . . ?
O1 Ru2 N1 178.5(4) . . ?
O8 Ru2 N1 88.1(4) . . ?
O5 Ru2 N1 85.4(5) . . ?
O3 Ru2 N1 85.7(4) . . ?
O6 Ru2 N1 83.4(5) . . ?
O1 Ru3 O13 94.4(4) . . ?
O1 Ru3 O7 95.9(5) . . ?
O13 Ru3 O7 169.6(5) . . ?
O1 Ru3 O11 94.9(4) . . ?
O13 Ru3 O11 90.8(6) . . ?
O7 Ru3 O11 88.1(6) . . ?
O1 Ru3 O9 93.2(4) . . ?
O13 Ru3 O9 88.3(5) . . ?
O7 Ru3 O9 91.3(6) . . ?
O11 Ru3 O9 171.9(5) . . ?
O1 Ru3 N2 179.1(5) . . ?
O13 Ru3 N2 85.0(5) . . ?
O7 Ru3 N2 84.7(5) . . ?
O11 Ru3 N2 85.8(5) . . ?
O9 Ru3 N2 86.2(5) . . ?
C13 P1 C111 104.4(7) . . ?
C13 P1 C101 103.2(7) . . ?
C111 P1 C101 106.3(8) . . ?
C13 P1 Ru1 109.1(5) . . ?
C111 P1 Ru1 113.3(6) . . ?
C101 P1 Ru1 119.2(5) . . ?
Ru2 O1 Ru3 120.9(5) . . ?
Ru2 O1 Ru1 119.0(5) . . ?
Ru3 O1 Ru1 120.0(4) . . ?
C1 O2 Ru1 131.0(10) . . ?
C1 O3 Ru2 134.7(10) . . ?
C3 O4 Ru1 132.8(10) . . ?
C3 O5 Ru2 130.8(11) . . ?
C7 O6 Ru2 133.2(11) . . ?
C7 O7 Ru3 131.2(12) . . ?
C5 O8 Ru2 130.0(10) . . ?
C5 O9 Ru3 134.1(11) . . ?
C9 O10 Ru1 132.9(10) . . ?
C9 O11 Ru3 134.4(11) . . ?
C11 O12 Ru1 133.3(11) . . ?
C11 O13 Ru3 130.8(11) . . ?
C21 N1 C25 116.2(14) . . ?
C21 N1 Ru2 121.6(10) . . ?
C25 N1 Ru2 121.8(11) . . ?
C35 N2 C31 116.6(16) . . ?
C35 N2 Ru3 123.5(12) . . ?
C31 N2 Ru3 119.9(12) . . ?
C23 N3 C27 122.0(16) . . ?
C23 N3 C26 122.5(15) . . ?
C27 N3 C26 114.9(15) . . ?
C33 N4 C36 120(3) . . ?
C33 N4 C37 119(3) . . ?
C36 N4 C37 121(2) . . ?
O3 C1 O2 126.2(14) . . ?
O3 C1 C2 117.1(14) . . ?
O2 C1 C2 116.7(13) . . ?
O5 C3 O4 127.4(15) . . ?
O5 C3 C4 115.6(16) . . ?
O4 C3 C4 117.1(15) . . ?
O9 C5 O8 125.7(15) . . ?
O9 C5 C6 116.7(16) . . ?
O8 C5 C6 117.5(15) . . ?
O7 C7 O6 125.9(16) . . ?
O7 C7 C8 117.8(18) . . ?
O6 C7 C8 116.2(17) . . ?
O11 C9 O10 126.0(16) . . ?
O11 C9 C10 117.0(17) . . ?
O10 C9 C10 116.9(16) . . ?
O12 C11 O13 128.5(15) . . ?
O12 C11 C12 117.0(16) . . ?
O13 C11 C12 114.5(15) . . ?
C13 C13 P1 124.6(18) 2_545 . ?
N1 C21 C22 124.6(16) . . ?
C21 C22 C23 118.9(16) . . ?
N3 C23 C24 123.5(15) . . ?
N3 C23 C22 121.6(16) . . ?
C24 C23 C22 114.9(14) . . ?
C25 C24 C23 121.1(15) . . ?
N1 C25 C24 124.3(17) . . ?
N2 C31 C32 121(2) . . ?
C33 C32 C31 123(2) . . ?
N4 C33 C32 124(3) . . ?
N4 C33 C34 122(2) . . ?
C32 C33 C34 114.4(19) . . ?
C35 C34 C33 119(2) . . ?
C34 C35 N2 126(2) . . ?
C102 C101 C106 118.2(17) . . ?
C102 C101 P1 123.7(15) . . ?
C106 C101 P1 118.0(14) . . ?
C101 C102 C103 121(2) . . ?
C104 C103 C102 118(3) . . ?
C103 C104 C105 123(2) . . ?
C106 C105 C104 117(2) . . ?
C105 C106 C101 122(2) . . ?
C116 C111 C112 118.3(17) . . ?
C116 C111 P1 122.3(13) . . ?
C112 C111 P1 119.4(14) . . ?
C111 C112 C113 121(2) . . ?
C114 C113 C112 120(2) . . ?
C113 C114 C115 120(2) . . ?
C114 C115 C116 120(2) . . ?
C111 C116 C115 120.4(18) . . ?

loop_
_geom_bond_atom_site_label_1
_geom_bond_atom_site_label_2
_geom_bond_distance
_geom_bond_site_symmetry_2
_geom_bond_publ_flag
Sb1 F6 1.79(2) . ?
Sb1 F2 1.79(3) . ?
Sb1 F3 1.82(2) . ?
Sb1 F4 1.83(2) . ?
Sb1 F1 1.84(3) . ?
Sb1 F5 1.87(2) . ?
Ru1 O4 2.029(10) . ?
Ru1 O2 2.031(11) . ?
Ru1 O12 2.033(10) . ?
Ru1 O1 2.034(9) . ?
Ru1 O10 2.036(11) . ?
Ru1 P1 2.372(4) . ?
Ru2 O1 1.907(9) . ?
Ru2 O8 2.039(10) . ?
Ru2 O5 2.041(11) . ?
Ru2 O3 2.059(11) . ?
Ru2 O6 2.060(11) . ?
Ru2 N1 2.116(12) . ?
Ru3 O1 1.908(9) . ?
Ru3 O13 2.021(11) . ?
Ru3 O7 2.025(12) . ?
Ru3 O11 2.053(12) . ?
Ru3 O9 2.062(12) . ?
Ru3 N2 2.121(13) . ?
P1 C13 1.808(16) . ?
P1 C111 1.820(17) . ?
P1 C101 1.835(16) . ?
O01 C01 1.422(5) . ?
O2 C1 1.263(18) . ?
O3 C1 1.242(17) . ?
O4 C3 1.261(19) . ?
O5 C3 1.241(19) . ?
O6 C7 1.25(2) . ?
O7 C7 1.24(2) . ?
O8 C5 1.264(19) . ?
O9 C5 1.239(18) . ?
O10 C9 1.252(18) . ?
O11 C9 1.240(19) . ?
O12 C11 1.246(19) . ?
O13 C11 1.27(2) . ?
N1 C21 1.33(2) . ?
N1 C25 1.33(2) . ?
N2 C35 1.34(2) . ?
N2 C31 1.35(2) . ?
N3 C23 1.366(19) . ?
N3 C27 1.46(2) . ?
N3 C26 1.47(2) . ?
N4 C33 1.35(3) . ?
N4 C36 1.42(3) . ?
N4 C37 1.50(4) . ?
C1 C2 1.49(2) . ?
C3 C4 1.50(2) . ?
C5 C6 1.49(2) . ?
C7 C8 1.50(2) . ?
C9 C10 1.50(2) . ?
C11 C12 1.53(2) . ?
C13 C13 1.33(3) 2_545 ?
C21 C22 1.36(2) . ?
C22 C23 1.43(2) . ?
C23 C24 1.39(2) . ?
C24 C25 1.34(2) . ?
C31 C32 1.39(3) . ?
C32 C33 1.37(3) . ?
C33 C34 1.44(3) . ?
C34 C35 1.34(3) . ?
C101 C102 1.37(2) . ?
C101 C106 1.39(2) . ?
C102 C103 1.41(3) . ?
C103 C104 1.33(3) . ?
C104 C105 1.39(4) . ?
C105 C106 1.38(3) . ?
C111 C116 1.38(2) . ?
C111 C112 1.38(2) . ?
C112 C113 1.39(3) . ?
C113 C114 1.35(3) . ?
C114 C115 1.36(3) . ?
C115 C116 1.38(3) . ?
